data_2312482
loop_
_publ_author_name
'Kalinina, Polina P.'
'Marchuk, Alexander S.'
'Sahoo, Subash'
'Zakharov, Boris A.'
'Boldyreva, Elena V.'

_publ_section_title
;
 A comparison of the isostructural
 [Co(NH<sub>3</sub>)<sub>5</sub>NO<sub>2</sub>]XNO<sub>3</sub> and
 [Co(NH<sub>3</sub>)<sub>5</sub>ONO]XNO<sub>3</sub>, X = Cl<sup>-</sup> or
 Br<sup>-</sup> in relation to nitro-nitrito linkage isomerization and
 photomechanical effects.
;
_journal_coeditor_code LO5122SUP1
_journal_issue 3
_journal_name_full 'Acta crystallographica Section B, Structural science, crystal engineering and materials'
_journal_paper_doi 10.1107/S2052520624002816
_journal_volume 80
_journal_year 2024
_chemical_formula_moiety 'Co H15 N6 O2, N O3, Br'
_chemical_formula_sum 'Br Co H15 N7 O5'
_chemical_formula_weight 332.03
_chemical_name_common nitrito-pentaammine-Co(III)-bromide-nitrate
_chemical_name_systematic nitrito-pentaammine-Co(III)-bromide-nitrate
_space_group_crystal_system orthorhombic
_space_group_IT_number 62
_space_group_name_Hall '-P 2ac 2n'
_space_group_name_H-M_alt 'P n m a'
_atom_sites_solution_hydrogens geom
_atom_sites_solution_primary dual
_audit_creation_method SHELXL-2019/3
_cell_angle_alpha 90
_cell_angle_beta 90
_cell_angle_gamma 90
_cell_formula_units_Z 4
_cell_length_a 14.7201(8)
_cell_length_b 7.5516(5)
_cell_length_c 9.6879(7)
_cell_measurement_reflns_used 2365
_cell_measurement_temperature 293(2)
_cell_measurement_theta_max 25.7880
_cell_measurement_theta_min 2.4960
_cell_volume 1076.91(12)
_computing_cell_refinement 'CrysAlisPro 1.171.41.93a (Rigaku OD, 2020)'
_computing_data_collection 'CrysAlisPro 1.171.41.93a (Rigaku OD, 2020)'
_computing_data_reduction 'CrysAlisPro 1.171.41.93a (Rigaku OD, 2020)'
_computing_structure_refinement 'SHELXL-2019/2 (Sheldrick, 2019)'
_computing_structure_solution 'SHELXT-2019/2 (Sheldrick, 2019)'
_diffrn_ambient_temperature 293(2)
_diffrn_detector_area_resol_mean 6.67
_diffrn_measured_fraction_theta_full 1.000
_diffrn_measured_fraction_theta_max 0.997
_diffrn_measurement_device_type 'STOE IPDS 2'
_diffrn_measurement_method \w-scan
_diffrn_radiation_type MoK\a
_diffrn_radiation_wavelength 0.71073
_diffrn_reflns_av_R_equivalents 0.0944
_diffrn_reflns_av_unetI/netI 0.0370
_diffrn_reflns_Laue_measured_fraction_full 1.000
_diffrn_reflns_Laue_measured_fraction_max 0.997
_diffrn_reflns_limit_h_max 18
_diffrn_reflns_limit_h_min -18
_diffrn_reflns_limit_k_max 9
_diffrn_reflns_limit_k_min -9
_diffrn_reflns_limit_l_max 12
_diffrn_reflns_limit_l_min -12
_diffrn_reflns_number 7347
_diffrn_reflns_point_group_measured_fraction_full 1.000
_diffrn_reflns_point_group_measured_fraction_max 0.997
_diffrn_reflns_theta_full 25.242
_diffrn_reflns_theta_max 26.408
_diffrn_reflns_theta_min 2.517
_diffrn_source 'X-ray tube'
_exptl_absorpt_coefficient_mu 5.319
_exptl_absorpt_correction_T_max 0.08463
_exptl_absorpt_correction_T_min 0.06272
_exptl_absorpt_process_details
;
CrysAlisPro 1.171.41.93a (Rigaku Oxford Diffraction, 2020)
Spherical absorption correction
using equivalent radius and absorption coefficient.
Empirical absorption correction using spherical harmonics,
implemented in SCALE3 ABSPACK scaling algorithm.
;
_exptl_crystal_colour red
_exptl_crystal_density_diffrn 2.048
_exptl_crystal_description prism
_exptl_crystal_F_000 664
_exptl_crystal_size_max 0.400
_exptl_crystal_size_mid 0.200
_exptl_crystal_size_min 0.200
_exptl_crystal_size_rad 0.400
_refine_diff_density_max 1.255
_refine_diff_density_min -0.892
_refine_diff_density_rms 0.187
_refine_ls_extinction_method none
_refine_ls_goodness_of_fit_ref 1.092
_refine_ls_hydrogen_treatment constr
_refine_ls_matrix_type full
_refine_ls_number_parameters 79
_refine_ls_number_reflns 1187
_refine_ls_number_restraints 0
_refine_ls_restrained_S_all 1.092
_refine_ls_R_factor_all 0.0971
_refine_ls_R_factor_gt 0.0703
_refine_ls_shift/su_max 0.000
_refine_ls_shift/su_mean 0.000
_refine_ls_structure_factor_coef Fsqd
_refine_ls_weighting_details 'w=1/[\s^2^(Fo^2^)+(0.1104P)^2^+3.6269P] where P=(Fo^2^+2Fc^2^)/3'
_refine_ls_weighting_scheme calc
_refine_ls_wR_factor_gt 0.1858
_refine_ls_wR_factor_ref 0.2062
_reflns_Friedel_coverage 0.000
_reflns_number_gt 845
_reflns_number_total 1187
_reflns_threshold_expression 'I > 2\s(I)'
_cod_data_source_file lo5122sup1.cif
_cod_data_source_block ONO-form
_cod_original_cell_volume 1076.92(12)
_cod_database_code 2312482
_shelx_shelxl_version_number 2019/3
_shelx_space_group_comment
;
The symmetry employed for this shelxl refinement is uniquely defined
by the following loop, which should always be used as a source of
symmetry information in preference to the above space-group names.
They are only intended as comments.
;
_exptl_exptl_absorpt_correction_type sphere
_oxdiff_exptl_absorpt_empirical_full_min 0.635
_oxdiff_exptl_absorpt_empirical_full_max 1.773
_oxdiff_exptl_absorpt_empirical_details
;
Empirical correction (ABSPACK) includes:
- Absorption correction using spherical harmonics
- Frame scaling
;

loop_
_space_group_symop_operation_xyz
'x, y, z'
'-x+1/2, -y, z+1/2'
'-x, y+1/2, -z'
'x+1/2, -y+1/2, -z+1/2'
'-x, -y, -z'
'x-1/2, y, -z-1/2'
'x, -y-1/2, z'
'-x-1/2, y-1/2, z-1/2'

loop_
_atom_site_label
_atom_site_type_symbol
_atom_site_fract_x
_atom_site_fract_y
_atom_site_fract_z
_atom_site_U_iso_or_equiv
_atom_site_adp_type
_atom_site_occupancy
_atom_site_site_symmetry_order
_atom_site_calc_flag
_atom_site_refinement_flags_posn
_atom_site_refinement_flags_adp
_atom_site_refinement_flags_occupancy
_atom_site_disorder_assembly
_atom_site_disorder_group
Br1 Br 0.35077(9) 0.250000 0.51080(14) 0.0581(5) Uani 1 2 d S T P . .
N4 N 0.0992(10) 0.250000 1.0618(16) 0.090(4) Uani 1 2 d S T P . .
Co1 Co 0.13170(9) 0.250000 0.78550(15) 0.0413(5) Uani 1 2 d S T P . .
N1 N 0.1194(6) 0.250000 0.5816(9) 0.047(2) Uani 1 2 d S T P . .
H1A H 0.171502 0.284539 0.543553 0.071 Uiso 0.5 1 calc R U P . .
H1B H 0.075291 0.324192 0.556964 0.071 Uiso 0.5 1 calc R U P . .
H1C H 0.105853 0.141269 0.552704 0.071 Uiso 0.5 1 calc R U P . .
N2 N 0.2250(4) 0.0647(8) 0.7718(7) 0.0500(16) Uani 1 1 d . . . . .
H2A H 0.198383 -0.040376 0.762451 0.075 Uiso 1 1 calc R U . . .
H2B H 0.258860 0.064997 0.847978 0.075 Uiso 1 1 calc R U . . .
H2C H 0.260166 0.085623 0.698837 0.075 Uiso 1 1 calc R U . . .
N3 N 0.0380(4) 0.0676(9) 0.8061(7) 0.0539(17) Uani 1 1 d . . . . .
H3A H 0.005813 0.060171 0.728568 0.081 Uiso 1 1 calc R U . . .
H3B H 0.001408 0.096159 0.875788 0.081 Uiso 1 1 calc R U . . .
H3C H 0.064217 -0.036226 0.823355 0.081 Uiso 1 1 calc R U . . .
O1 O 0.1621(9) 0.250000 0.9852(11) 0.084(3) Uani 1 2 d S T P . .
N5 N 0.4014(6) 0.250000 1.0106(10) 0.045(2) Uani 1 2 d S T P . .
O2 O 0.1330(8) 0.250000 1.1894(14) 0.099(4) Uani 1 2 d S T P . .
O3 O 0.4053(5) 0.1071(9) 0.9467(7) 0.0739(18) Uani 1 1 d . . . . .
O4 O 0.3919(7) 0.250000 1.1346(11) 0.081(3) Uani 1 2 d S T P . .

loop_
_atom_site_aniso_label
_atom_site_aniso_U_11
_atom_site_aniso_U_22
_atom_site_aniso_U_33
_atom_site_aniso_U_23
_atom_site_aniso_U_13
_atom_site_aniso_U_12
Br1 0.0463(8) 0.0610(8) 0.0670(9) 0.000 0.0024(5) 0.000
N4 0.081(9) 0.103(11) 0.087(10) 0.000 -0.001(8) 0.000
Co1 0.0369(8) 0.0411(8) 0.0457(9) 0.000 -0.0001(6) 0.000
N1 0.039(5) 0.055(5) 0.048(5) 0.000 -0.006(4) 0.000
N2 0.041(3) 0.049(4) 0.060(4) 0.004(3) -0.001(3) 0.002(3)
N3 0.044(3) 0.050(4) 0.067(4) 0.003(3) 0.009(3) -0.006(3)
O1 0.111(9) 0.054(6) 0.087(7) 0.000 0.037(6) 0.000
N5 0.039(5) 0.049(5) 0.049(6) 0.000 -0.007(4) 0.000
O2 0.111(10) 0.086(8) 0.099(9) 0.000 -0.009(7) 0.000
O3 0.075(4) 0.060(4) 0.087(4) -0.010(4) 0.007(4) 0.000(3)
O4 0.102(8) 0.082(7) 0.060(6) 0.000 -0.008(6) 0.000

loop_
_atom_type_symbol
_atom_type_description
_atom_type_scat_dispersion_real
_atom_type_scat_dispersion_imag
_atom_type_scat_source
H H 0.0000 0.0000 'International Tables Vol C Tables 4.2.6.8 and 6.1.1.4'
N N 0.0061 0.0033 'International Tables Vol C Tables 4.2.6.8 and 6.1.1.4'
O O 0.0106 0.0060 'International Tables Vol C Tables 4.2.6.8 and 6.1.1.4'
Co Co 0.3494 0.9721 'International Tables Vol C Tables 4.2.6.8 and 6.1.1.4'
Br Br -0.2901 2.4595 'International Tables Vol C Tables 4.2.6.8 and 6.1.1.4'

loop_
_geom_angle_atom_site_label_1
_geom_angle_atom_site_label_2
_geom_angle_atom_site_label_3
_geom_angle
_geom_angle_site_symmetry_1
_geom_angle_site_symmetry_3
_geom_angle_publ_flag
O1 N4 O2 106.7(15) . . ?
N3 Co1 N3 89.3(4) . 7_565 ?
N3 Co1 N2 89.9(3) . . ?
N3 Co1 N2 177.9(3) 7_565 . ?
N3 Co1 N2 177.9(3) . 7_565 ?
N3 Co1 N2 89.9(3) 7_565 7_565 ?
N2 Co1 N2 90.8(4) . 7_565 ?
N3 Co1 N1 92.1(3) . . ?
N3 Co1 N1 92.1(3) 7_565 . ?
N2 Co1 N1 89.8(3) . . ?
N2 Co1 N1 89.8(3) 7_565 . ?
N3 Co1 O1 93.4(3) . . ?
N3 Co1 O1 93.4(3) 7_565 . ?
N2 Co1 O1 84.7(3) . . ?
N2 Co1 O1 84.7(3) 7_565 . ?
N1 Co1 O1 172.2(4) . . ?
Co1 N1 H1A 109.5 . . ?
Co1 N1 H1B 109.5 . . ?
H1A N1 H1B 109.5 . . ?
Co1 N1 H1C 109.5 . . ?
H1A N1 H1C 109.5 . . ?
H1B N1 H1C 109.5 . . ?
Co1 N1 H1A 109.5(13) . 7_565 ?
H1A N1 H1A 34.1 . 7_565 ?
H1B N1 H1A 134.6 . 7_565 ?
H1C N1 H1A 78.0 . 7_565 ?
Co1 N1 H1B 109(2) . 7_565 ?
H1A N1 H1B 134.6 . 7_565 ?
H1B N1 H1B 78.0 . 7_565 ?
H1C N1 H1B 34.1 . 7_565 ?
H1A N1 H1B 109.5 7_565 7_565 ?
Co1 N1 H1C 109.5(8) . 7_565 ?
H1A N1 H1C 78.0 . 7_565 ?
H1B N1 H1C 34.1 . 7_565 ?
H1C N1 H1C 134.6 . 7_565 ?
H1A N1 H1C 109.5 7_565 7_565 ?
H1B N1 H1C 109.5 7_565 7_565 ?
Co1 N2 H2A 109.5 . . ?
Co1 N2 H2B 109.5 . . ?
H2A N2 H2B 109.5 . . ?
Co1 N2 H2C 109.5 . . ?
H2A N2 H2C 109.5 . . ?
H2B N2 H2C 109.5 . . ?
Co1 N3 H3A 109.5 . . ?
Co1 N3 H3B 109.5 . . ?
H3A N3 H3B 109.5 . . ?
Co1 N3 H3C 109.5 . . ?
H3A N3 H3C 109.5 . . ?
H3B N3 H3C 109.5 . . ?
N4 O1 Co1 115.6(13) . . ?
O4 N5 O3 119.9(5) . 7_565 ?
O4 N5 O3 119.9(5) . . ?
O3 N5 O3 120.2(10) 7_565 . ?

loop_
_geom_bond_atom_site_label_1
_geom_bond_atom_site_label_2
_geom_bond_distance
_geom_bond_site_symmetry_2
_geom_bond_publ_flag
N4 O1 1.187(17) . ?
N4 O2 1.333(17) . ?
Co1 N3 1.959(6) . ?
Co1 N3 1.959(6) 7_565 ?
Co1 N2 1.966(6) . ?
Co1 N2 1.966(6) 7_565 ?
Co1 N1 1.984(9) . ?
Co1 O1 1.986(12) . ?
N1 H1A 0.8900 . ?
N1 H1B 0.8900 . ?
N1 H1C 0.8900 . ?
N1 H1A 0.89(6) 7_565 ?
N1 H1B 0.89(9) 7_565 ?
N1 H1C 0.89(4) 7_565 ?
N2 H2A 0.8900 . ?
N2 H2B 0.8900 . ?
N2 H2C 0.8900 . ?
N3 H3A 0.8900 . ?
N3 H3B 0.8900 . ?
N3 H3C 0.8900 . ?
N5 O4 1.210(13) . ?
N5 O3 1.245(8) 7_565 ?
N5 O3 1.245(8) . ?

loop_
_geom_hbond_atom_site_label_D
_geom_hbond_atom_site_label_H
_geom_hbond_atom_site_label_A
_geom_hbond_distance_DH
_geom_hbond_distance_HA
_geom_hbond_distance_DA
_geom_hbond_angle_DHA
_geom_hbond_site_symmetry_A
_geom_hbond_publ_flag
N1 H1B O3 0.89 2.56 3.343(11) 147.7 4_456 yes
N1 H1C O3 0.89 2.14 3.018(8) 167.0 2_554 yes
N1 H1B O3 0.89 2.41 3.018(8) 126.2 8_665 yes
N1 H1C O3 0.89 2.96 3.343(11) 107.6 6_557 yes
N1 H1A Br1 0.89 2.67 3.474(9) 150.7 . yes
N2 H2A Br1 0.89 2.97 3.501(6) 120.0 2 yes
N2 H2A O4 0.89 2.41 3.222(10) 151.8 2_554 yes
N2 H2C O1 0.89 3.47 4.014(12) 122.4 2_554 yes
N2 H2C Br1 0.89 2.58 3.432(6) 161.4 . yes
N2 H2B O3 0.89 2.38 3.164(9) 147.2 . yes
N3 H3C Br1 0.89 2.73 3.517(7) 147.5 2 yes
N3 H3B Br1 0.89 2.73 3.555(7) 154.0 4_456 yes
N3 H3C O4 0.89 2.52 3.095(9) 122.6 2_554 yes
N3 H3A O3 0.89 2.28 3.147(9) 164.6 6_557 yes

_cod_database_fobs_code 2312482
